data_7111020
loop_
_publ_author_name
'Barr, Lorna'
'Kennedy, Alan R.'
'MacLellan, Jonathan G.'
'Moir, Jennifer H.'
'Mulvey, Robert E.'
'Rodger, Philip J. A.'

_publ_section_title
;
 Synthesis of the mixed lithium--magnesium, mixed amide
 (R,R/S,S)-[{LiMg(TMP)[CH2Si(Me)2N(SiMe3)]}2]: a conformationally-locked
 structure of five fused rings inducing two stereogenic nitrogen centres
;
_journal_issue 18
_journal_name_full 'Chemical Communications'
_journal_page_first 1757
_journal_paper_doi 10.1039/b004317f
_journal_year 2000
_chemical_formula_sum 'C30 H70 Li2 Mg2 N4 Si4'
_chemical_formula_weight 661.76
_chemical_name_systematic
; 
 ? 
;
_space_group_IT_number 33
_symmetry_cell_setting orthorhombic
_symmetry_space_group_name_Hall 'P 2c -2n'
_symmetry_space_group_name_H-M 'P n a 21'
_atom_sites_solution_hydrogens geom
_atom_sites_solution_primary direct
_atom_sites_solution_secondary difmap
_audit_creation_method SHELXL-97
_cell_angle_alpha 90.00
_cell_angle_beta 90.00
_cell_angle_gamma 90.00
_cell_formula_units_Z 4
_cell_length_a 11.6682(2)
_cell_length_b 16.8825(4)
_cell_length_c 20.9980(4)
_cell_measurement_temperature 150(2)
_cell_volume 4136.36(14)
_computing_cell_refinement 'DENZO and COLLECT'
_computing_data_collection
;
' DENZO (Otwinowski and Minor, 1997'
' COLLECT (Hooft, 1998)'
;
_computing_data_reduction 'DENZO and COLLECT'
_computing_structure_refinement 'SHELXL-97 (Sheldrick, 1997)'
_computing_structure_solution 'SHELXS-97 (Sheldrick, 1990)'
_diffrn_ambient_temperature 150(2)
_diffrn_detector_area_resol_mean 9.091
_diffrn_measured_fraction_theta_full 0.992
_diffrn_measured_fraction_theta_max 0.992
_diffrn_measurement_device_type 'Enraf Nonius KappaCCD area detector'
_diffrn_measurement_method 'Phi and Omega scans to fill Ewald sphere'
_diffrn_radiation_monochromator graphite
_diffrn_radiation_source 'Enraf Nonius FR591 rotating anode'
_diffrn_radiation_type MoK\a
_diffrn_radiation_wavelength 0.71073
_diffrn_reflns_av_R_equivalents 0.0786
_diffrn_reflns_av_sigmaI/netI 0.0923
_diffrn_reflns_limit_h_max 15
_diffrn_reflns_limit_h_min -14
_diffrn_reflns_limit_k_max 21
_diffrn_reflns_limit_k_min -21
_diffrn_reflns_limit_l_max 27
_diffrn_reflns_limit_l_min -26
_diffrn_reflns_number 30186
_diffrn_reflns_theta_full 27.48
_diffrn_reflns_theta_max 27.48
_diffrn_reflns_theta_min 1.94
_exptl_absorpt_coefficient_mu 0.197
_exptl_absorpt_correction_T_max 0.9863
_exptl_absorpt_correction_T_min 0.9431
_exptl_absorpt_correction_type multi-scan
_exptl_absorpt_process_details
;
 Using multiple and symmetry-related data measurements via the program
 SORTAV
  See R.H. Blessing, Acta Crysta (1995), A51, 33-38
;
_exptl_crystal_colour colourless
_exptl_crystal_density_diffrn 1.063
_exptl_crystal_density_method 'not measured'
_exptl_crystal_description fragment
_exptl_crystal_F_000 1456
_exptl_crystal_size_max 0.30
_exptl_crystal_size_mid 0.15
_exptl_crystal_size_min 0.07
_refine_diff_density_max 0.318
_refine_diff_density_min -0.306
_refine_diff_density_rms 0.060
_refine_ls_abs_structure_details 'Flack H D (1983), Acta Cryst. A39, 876-881'
_refine_ls_abs_structure_Flack 0.04(11)
_refine_ls_extinction_method none
_refine_ls_goodness_of_fit_ref 0.982
_refine_ls_hydrogen_treatment mixed
_refine_ls_matrix_type full
_refine_ls_number_parameters 414
_refine_ls_number_reflns 9097
_refine_ls_number_restraints 1
_refine_ls_restrained_S_all 0.982
_refine_ls_R_factor_all 0.0979
_refine_ls_R_factor_gt 0.0504
_refine_ls_shift/su_max 0.001
_refine_ls_shift/su_mean 0.000
_refine_ls_structure_factor_coef Fsqd
_refine_ls_weighting_details 'w=1/[\s^2^(Fo^2^)+(0.0561P)^2^+0.0000P] where P=(Fo^2^+2Fc^2^)/3'
_refine_ls_weighting_scheme calc
_refine_ls_wR_factor_gt 0.1020
_refine_ls_wR_factor_ref 0.1181
_reflns_number_gt 6153
_reflns_number_total 9097
_reflns_threshold_expression >2sigma(I)
_cod_data_source_file b004317fsup1.cif
_cod_data_source_block sot5
_cod_depositor_comments
;
The following automatic conversions were performed:

'_exptl_absorpt_correction_type' value 'Multi-scan' changed to
'multi-scan' according to
/home/saulius/struct/CIF-dictionaries/cif_core.dic dictionary named
'cif_core.dic' version 2.4.2 from 2011-04-26.

Automatic conversion script
Id: cif_fix_values 1891 2012-01-12 08:04:46Z andrius 

The following automatic conversions were performed:

'_refine_ls_weighting_scheme' value 'calc
w=1/[\s^2^(Fo^2^)+(0.0561P)^2^+0.0000P] where P=(Fo^2^+2Fc^2^)/3' was
changed to 'calc'. New tag '_refine_ls_weighting_details' was
created. The value of the new tag was set to
'w=1/[\s^2^(Fo^2^)+(0.0561P)^2^+0.0000P] where P=(Fo^2^+2Fc^2^)/3'.

Automatic conversion script
Id: cif_fix_values 3143 2015-03-26 13:38:13Z robertas 
;
_cod_original_sg_symbol_H-M Pna21
_cod_database_code 7111020

loop_
_symmetry_equiv_pos_as_xyz
'x, y, z'
'-x, -y, z+1/2'
'x+1/2, -y+1/2, z'
'-x+1/2, y+1/2, z+1/2'

loop_
_atom_site_label
_atom_site_type_symbol
_atom_site_fract_x
_atom_site_fract_y
_atom_site_fract_z
_atom_site_U_iso_or_equiv
_atom_site_adp_type
_atom_site_occupancy
_atom_site_calc_flag
_atom_site_refinement_flags
Mg1 Mg -0.08516(8) -0.55939(6) -0.16745(4) 0.0257(2) Uani 1 d .
Mg2 Mg -0.25708(8) -0.44200(6) -0.16199(5) 0.0267(2) Uani 1 d .
Si4 Si -0.42068(8) -0.36826(5) -0.03265(4) 0.0321(2) Uani 1 d .
Si1 Si 0.03722(7) -0.46057(5) -0.08822(4) 0.0290(2) Uani 1 d .
Si2 Si 0.09135(7) -0.62868(5) -0.04334(4) 0.0312(2) Uani 1 d .
Si3 Si -0.36510(8) -0.53788(5) -0.07366(4) 0.0321(2) Uani 1 d .
N1 N 0.0421(2) -0.56211(14) -0.09764(11) 0.0262(5) Uani 1 d .
N2 N 0.0078(2) -0.61814(15) -0.23988(11) 0.0265(6) Uani 1 d .
N3 N -0.3630(2) -0.38826(15) -0.23123(11) 0.0310(6) Uani 1 d .
N4 N -0.3740(2) -0.43676(14) -0.08608(11) 0.0292(6) Uani 1 d .
C1 C -0.0659(3) -0.42435(19) -0.15024(14) 0.0295(7) Uani 1 d .
H1A H -0.027(3) -0.4058(19) -0.1890(15) 0.038(9) Uiso 1 d .
H2B H -0.104(3) -0.378(2) -0.1292(16) 0.048(10) Uiso 1 d .
C2 C 0.1830(3) -0.4153(2) -0.09522(17) 0.0447(9) Uani 1 d .
H2A H 0.2142 -0.4261 -0.1377 0.067 Uiso 1 calc R
H2B H 0.2336 -0.4381 -0.0628 0.067 Uiso 1 calc R
H2C H 0.1774 -0.3579 -0.0888 0.067 Uiso 1 calc R
C3 C -0.0188(4) -0.4286(2) -0.00875(16) 0.0507(10) Uani 1 d .
H3A H 0.0281 -0.4522 0.0250 0.076 Uiso 1 calc R
H3B H -0.0984 -0.4462 -0.0041 0.076 Uiso 1 calc R
H3C H -0.0153 -0.3708 -0.0056 0.076 Uiso 1 calc R
C4 C 0.1900(3) -0.7005(2) -0.08624(16) 0.0413(8) Uani 1 d .
H4A H 0.2569 -0.6719 -0.1025 0.062 Uiso 1 calc R
H4B H 0.1487 -0.7250 -0.1218 0.062 Uiso 1 calc R
H4C H 0.2152 -0.7417 -0.0565 0.062 Uiso 1 calc R
C5 C 0.1817(3) -0.5881(2) 0.02174(15) 0.0469(9) Uani 1 d .
H5A H 0.1332 -0.5597 0.0522 0.070 Uiso 1 calc R
H5B H 0.2385 -0.5516 0.0038 0.070 Uiso 1 calc R
H5C H 0.2212 -0.6316 0.0435 0.070 Uiso 1 calc R
C6 C -0.0239(3) -0.6892(2) -0.00676(17) 0.0508(10) Uani 1 d .
H6A H -0.0753 -0.7089 -0.0402 0.076 Uiso 1 calc R
H6B H -0.0676 -0.6566 0.0233 0.076 Uiso 1 calc R
H6C H 0.0101 -0.7341 0.0159 0.076 Uiso 1 calc R
C7 C 0.0680(2) -0.57070(19) -0.29027(13) 0.0275(7) Uani 1 d .
C8 C 0.1386(3) -0.6237(2) -0.33520(15) 0.0393(8) Uani 1 d .
H8A H 0.1650 -0.5912 -0.3716 0.047 Uiso 1 calc R
H8B H 0.2074 -0.6423 -0.3121 0.047 Uiso 1 calc R
C9 C 0.0749(3) -0.6951(2) -0.36081(14) 0.0428(9) Uani 1 d .
H9A H 0.1272 -0.7282 -0.3867 0.051 Uiso 1 calc R
H9B H 0.0107 -0.6776 -0.3883 0.051 Uiso 1 calc R
C10 C 0.0289(3) -0.7430(2) -0.30489(14) 0.0373(8) Uani 1 d .
H10A H 0.0939 -0.7631 -0.2793 0.045 Uiso 1 calc R
H10B H -0.0144 -0.7891 -0.3212 0.045 Uiso 1 calc R
C11 C -0.0494(2) -0.69291(18) -0.26244(13) 0.0270(7) Uani 1 d .
C12 C 0.1536(3) -0.5160(2) -0.25707(16) 0.0420(9) Uani 1 d .
H12A H 0.2087 -0.5479 -0.2329 0.063 Uiso 1 calc R
H12B H 0.1125 -0.4806 -0.2280 0.063 Uiso 1 calc R
H12C H 0.1944 -0.4845 -0.2890 0.063 Uiso 1 calc R
C13 C -0.0125(3) -0.5175(2) -0.32922(16) 0.0405(8) Uani 1 d .
H13A H -0.0624 -0.4877 -0.3003 0.061 Uiso 1 calc R
H13B H -0.0595 -0.5503 -0.3575 0.061 Uiso 1 calc R
H13C H 0.0330 -0.4804 -0.3547 0.061 Uiso 1 calc R
C14 C -0.1635(3) -0.6784(2) -0.29682(17) 0.0430(9) Uani 1 d .
H14A H -0.1488 -0.6533 -0.3381 0.064 Uiso 1 calc R
H14B H -0.2119 -0.6437 -0.2708 0.064 Uiso 1 calc R
H14C H -0.2027 -0.7291 -0.3035 0.064 Uiso 1 calc R
C15 C -0.0750(3) -0.7423(2) -0.20305(15) 0.0432(9) Uani 1 d .
H15A H -0.1187 -0.7103 -0.1726 0.065 Uiso 1 calc R
H15B H -0.0028 -0.7592 -0.1835 0.065 Uiso 1 calc R
H15C H -0.1199 -0.7890 -0.2151 0.065 Uiso 1 calc R
C16 C -0.3115(3) -0.31074(19) -0.25838(13) 0.0315(7) Uani 1 d .
C17 C -0.4021(3) -0.2681(2) -0.29841(17) 0.0516(10) Uani 1 d .
H17A H -0.3665 -0.2215 -0.3190 0.062 Uiso 1 calc R
H17B H -0.4635 -0.2486 -0.2699 0.062 Uiso 1 calc R
C18 C -0.4559(4) -0.3206(3) -0.34994(17) 0.0601(12) Uani 1 d .
H18A H -0.5144 -0.2902 -0.3738 0.072 Uiso 1 calc R
H18B H -0.3962 -0.3381 -0.3803 0.072 Uiso 1 calc R
C19 C -0.5105(3) -0.3915(2) -0.31912(17) 0.0500(10) Uani 1 d .
H19A H -0.5428 -0.4262 -0.3527 0.060 Uiso 1 calc R
H19B H -0.5746 -0.3736 -0.2918 0.060 Uiso 1 calc R
C20 C -0.4266(2) -0.43945(18) -0.27883(13) 0.0274(7) Uani 1 d .
C21 C -0.2048(3) -0.3270(2) -0.29853(17) 0.0473(9) Uani 1 d .
H21A H -0.1441 -0.3486 -0.2713 0.071 Uiso 1 calc R
H21B H -0.1784 -0.2775 -0.3180 0.071 Uiso 1 calc R
H21C H -0.2235 -0.3653 -0.3320 0.071 Uiso 1 calc R
C22 C -0.2818(3) -0.2605(2) -0.20240(16) 0.0472(9) Uani 1 d .
H22A H -0.3515 -0.2487 -0.1782 0.071 Uiso 1 calc R
H22B H -0.2471 -0.2109 -0.2171 0.071 Uiso 1 calc R
H22C H -0.2275 -0.2889 -0.1751 0.071 Uiso 1 calc R
C23 C -0.3483(3) -0.4921(2) -0.31956(18) 0.0496(10) Uani 1 d .
H23A H -0.2883 -0.5151 -0.2926 0.074 Uiso 1 calc R
H23B H -0.3130 -0.4602 -0.3532 0.074 Uiso 1 calc R
H23C H -0.3937 -0.5347 -0.3388 0.074 Uiso 1 calc R
C24 C -0.5033(3) -0.4968(2) -0.23816(17) 0.0506(10) Uani 1 d .
H24A H -0.5595 -0.4658 -0.2141 0.076 Uiso 1 calc R
H24B H -0.4548 -0.5266 -0.2085 0.076 Uiso 1 calc R
H24C H -0.5433 -0.5337 -0.2665 0.076 Uiso 1 calc R
C25 C -0.2695(3) -0.5761(2) -0.13865(16) 0.0319(7) Uani 1 d .
H25A H -0.314(3) -0.599(2) -0.1685(18) 0.058(12) Uiso 1 d .
H25B H -0.221(3) -0.620(2) -0.1159(18) 0.063(12) Uiso 1 d .
C26 C -0.5102(3) -0.5863(2) -0.07445(18) 0.0483(9) Uani 1 d .
H26A H -0.5483 -0.5754 -0.1151 0.072 Uiso 1 calc R
H26B H -0.5567 -0.5653 -0.0395 0.072 Uiso 1 calc R
H26C H -0.5013 -0.6437 -0.0692 0.072 Uiso 1 calc R
C27 C -0.2999(4) -0.5657(2) 0.00503(16) 0.0515(10) Uani 1 d .
H27A H -0.3488 -0.5463 0.0396 0.077 Uiso 1 calc R
H27B H -0.2237 -0.5418 0.0087 0.077 Uiso 1 calc R
H27C H -0.2933 -0.6234 0.0078 0.077 Uiso 1 calc R
C28 C -0.5269(3) -0.3015(2) -0.07464(17) 0.0435(9) Uani 1 d .
H28A H -0.5903 -0.3335 -0.0913 0.065 Uiso 1 calc R
H28B H -0.4886 -0.2742 -0.1099 0.065 Uiso 1 calc R
H28C H -0.5569 -0.2624 -0.0444 0.065 Uiso 1 calc R
C29 C -0.5022(4) -0.4077(2) 0.03724(18) 0.0629(12) Uani 1 d .
H29A H -0.4498 -0.4362 0.0656 0.094 Uiso 1 calc R
H29B H -0.5621 -0.4439 0.0223 0.094 Uiso 1 calc R
H29C H -0.5375 -0.3636 0.0605 0.094 Uiso 1 calc R
C30 C -0.3050(3) -0.3033(2) -0.00129(16) 0.0458(9) Uani 1 d .
H30A H -0.2639 -0.2788 -0.0369 0.069 Uiso 1 calc R
H30B H -0.2514 -0.3349 0.0241 0.069 Uiso 1 calc R
H30C H -0.3387 -0.2618 0.0255 0.069 Uiso 1 calc R
Li1 Li 0.1213(4) -0.6191(3) -0.1692(2) 0.0359(12) Uani 1 d .
Li2 Li -0.4662(4) -0.3858(3) -0.1559(3) 0.0373(13) Uani 1 d .

loop_
_atom_site_aniso_label
_atom_site_aniso_U_11
_atom_site_aniso_U_22
_atom_site_aniso_U_33
_atom_site_aniso_U_23
_atom_site_aniso_U_13
_atom_site_aniso_U_12
Mg1 0.0268(5) 0.0268(5) 0.0234(4) -0.0020(4) 0.0013(4) 0.0002(4)
Mg2 0.0269(5) 0.0278(6) 0.0253(4) 0.0000(4) 0.0018(4) 0.0002(4)
Si4 0.0356(5) 0.0289(5) 0.0318(5) -0.0026(4) 0.0067(4) 0.0006(4)
Si1 0.0339(5) 0.0266(5) 0.0265(4) -0.0010(4) -0.0050(4) -0.0006(4)
Si2 0.0341(5) 0.0327(5) 0.0268(4) 0.0034(4) -0.0006(4) 0.0056(4)
Si3 0.0338(5) 0.0277(5) 0.0347(5) 0.0009(4) 0.0097(4) 0.0006(4)
N1 0.0270(13) 0.0286(14) 0.0230(12) -0.0017(10) 0.0001(10) 0.0009(11)
N2 0.0273(13) 0.0281(15) 0.0240(12) -0.0011(10) 0.0029(10) -0.0015(11)
N3 0.0335(14) 0.0322(16) 0.0273(13) -0.0024(10) -0.0053(11) 0.0039(12)
N4 0.0294(14) 0.0277(14) 0.0305(13) -0.0010(11) 0.0014(12) 0.0002(11)
C1 0.0287(17) 0.0292(19) 0.0306(17) -0.0017(13) 0.0009(13) -0.0025(14)
C2 0.040(2) 0.041(2) 0.053(2) 0.0051(17) -0.0180(17) -0.0041(16)
C3 0.079(3) 0.039(2) 0.0343(18) -0.0059(15) -0.0002(18) 0.008(2)
C4 0.0426(19) 0.038(2) 0.0434(17) 0.0004(16) -0.0041(16) 0.0107(16)
C5 0.054(2) 0.054(2) 0.0333(18) -0.0011(16) -0.0092(16) 0.0165(19)
C6 0.047(2) 0.054(3) 0.052(2) 0.0190(19) 0.0048(18) 0.0054(19)
C7 0.0263(16) 0.0321(18) 0.0241(15) 0.0009(12) 0.0006(12) 0.0034(13)
C8 0.0406(19) 0.044(2) 0.0338(17) 0.0020(15) 0.0079(16) 0.0039(16)
C9 0.055(2) 0.044(2) 0.0291(17) -0.0061(15) 0.0130(15) 0.0070(18)
C10 0.0418(19) 0.034(2) 0.0358(16) -0.0090(14) 0.0072(15) 0.0026(16)
C11 0.0276(16) 0.0261(17) 0.0273(15) -0.0044(12) 0.0047(13) -0.0019(13)
C12 0.044(2) 0.046(2) 0.0356(18) -0.0029(15) 0.0087(16) -0.0070(17)
C13 0.049(2) 0.038(2) 0.0348(17) 0.0045(15) 0.0032(17) 0.0050(17)
C14 0.0355(19) 0.040(2) 0.053(2) -0.0136(17) -0.0057(17) -0.0028(16)
C15 0.058(2) 0.031(2) 0.0405(18) -0.0059(15) 0.0130(17) -0.0080(17)
C16 0.0319(17) 0.041(2) 0.0220(14) 0.0029(13) -0.0023(13) 0.0156(15)
C17 0.051(2) 0.061(3) 0.0421(19) 0.0097(19) -0.0035(18) 0.013(2)
C18 0.055(2) 0.080(3) 0.046(2) 0.014(2) -0.0064(19) 0.019(2)
C19 0.041(2) 0.067(3) 0.043(2) -0.0078(18) -0.0090(16) 0.0049(19)
C20 0.0218(15) 0.0315(19) 0.0287(15) -0.0058(12) -0.0051(12) 0.0002(13)
C21 0.043(2) 0.048(2) 0.051(2) 0.0028(17) 0.0046(18) 0.0007(18)
C22 0.059(2) 0.038(2) 0.045(2) 0.0039(16) -0.0066(18) 0.0023(18)
C23 0.046(2) 0.057(3) 0.046(2) -0.0140(17) -0.0068(17) 0.0028(19)
C24 0.052(2) 0.051(3) 0.049(2) -0.0087(18) -0.0101(18) -0.0068(19)
C25 0.0304(18) 0.030(2) 0.0349(16) -0.0030(14) 0.0038(15) 0.0014(15)
C26 0.043(2) 0.038(2) 0.064(2) -0.0040(18) 0.0193(18) -0.0081(17)
C27 0.069(3) 0.044(2) 0.0418(19) 0.0049(17) 0.0082(19) 0.0087(19)
C28 0.0349(19) 0.036(2) 0.059(2) -0.0069(17) 0.0034(17) 0.0055(16)
C29 0.091(3) 0.044(3) 0.053(2) -0.0042(19) 0.038(2) 0.002(2)
C30 0.046(2) 0.043(2) 0.049(2) -0.0149(17) -0.0074(17) 0.0062(18)
Li1 0.030(3) 0.045(3) 0.034(3) -0.001(2) 0.005(2) 0.000(2)
Li2 0.026(3) 0.046(4) 0.040(3) -0.005(3) 0.002(2) 0.007(2)

loop_
_atom_type_symbol
_atom_type_description
_atom_type_scat_dispersion_real
_atom_type_scat_dispersion_imag
_atom_type_scat_source
Mg Mg 0.0486 0.0363 'International Tables Vol C Tables 4.2.6.8 and 6.1.1.4'
N N 0.0061 0.0033 'International Tables Vol C Tables 4.2.6.8 and 6.1.1.4'
C C 0.0033 0.0016 'International Tables Vol C Tables 4.2.6.8 and 6.1.1.4'
Li Li -0.0003 0.0001 'International Tables Vol C Tables 4.2.6.8 and 6.1.1.4'
Si Si 0.0817 0.0704 'International Tables Vol C Tables 4.2.6.8 and 6.1.1.4'
H H 0.0000 0.0000 'International Tables Vol C Tables 4.2.6.8 and 6.1.1.4'

loop_
_geom_angle_atom_site_label_1
_geom_angle_atom_site_label_2
_geom_angle_atom_site_label_3
_geom_angle
N1 Mg1 N2 97.46(10)
N1 Mg1 C25 119.21(12)
N2 Mg1 C25 128.62(11)
N1 Mg1 C1 80.97(10)
N2 Mg1 C1 121.55(11)
C25 Mg1 C1 100.03(12)
N1 Mg1 Li1 49.08(13)
N2 Mg1 Li1 48.39(13)
C25 Mg1 Li1 146.75(15)
C1 Mg1 Li1 106.98(15)
N1 Mg1 Si1 38.77(7)
N2 Mg1 Si1 116.89(8)
C25 Mg1 Si1 114.13(9)
C1 Mg1 Si1 42.30(8)
Li1 Mg1 Si1 76.34(12)
N1 Mg1 Mg2 119.51(8)
N2 Mg1 Mg2 136.31(8)
C25 Mg1 Mg2 53.01(9)
C1 Mg1 Mg2 51.12(8)
Li1 Mg1 Mg2 158.01(13)
Si1 Mg1 Mg2 85.34(4)
N4 Mg2 N3 97.13(10)
N4 Mg2 C1 123.49(11)
N3 Mg2 C1 126.50(11)
N4 Mg2 C25 80.80(10)
N3 Mg2 C25 121.84(12)
C1 Mg2 C25 99.61(12)
N4 Mg2 Li2 48.93(13)
N3 Mg2 Li2 48.21(14)
C1 Mg2 Li2 149.80(15)
C25 Mg2 Li2 106.53(15)
N4 Mg2 Si3 38.69(7)
N3 Mg2 Si3 116.50(8)
C1 Mg2 Si3 116.93(9)
C25 Mg2 Si3 42.18(8)
Li2 Mg2 Si3 75.81(13)
N4 Mg2 Mg1 121.48(8)
N3 Mg2 Mg1 133.58(8)
C1 Mg2 Mg1 52.88(9)
C25 Mg2 Mg1 50.81(8)
Li2 Mg2 Mg1 156.61(13)
Si3 Mg2 Mg1 86.57(4)
N4 Si4 C30 113.71(14)
N4 Si4 C29 115.98(16)
C30 Si4 C29 107.53(18)
N4 Si4 C28 107.89(14)
C30 Si4 C28 106.81(16)
C29 Si4 C28 104.13(18)
N4 Si4 Li2 49.17(14)
C30 Si4 Li2 123.73(17)
C29 Si4 Li2 128.47(19)
C28 Si4 Li2 58.79(16)
N1 Si1 C2 111.55(15)
N1 Si1 C3 113.56(15)
C2 Si1 C3 105.64(18)
N1 Si1 C1 105.38(13)
C2 Si1 C1 113.28(15)
C3 Si1 C1 107.53(17)
N1 Si1 Mg1 49.20(8)
C2 Si1 Mg1 132.17(12)
C3 Si1 Mg1 122.14(14)
C1 Si1 Mg1 56.33(10)
N1 Si2 C6 113.34(15)
N1 Si2 C5 116.19(15)
C6 Si2 C5 108.07(17)
N1 Si2 C4 108.00(14)
C6 Si2 C4 106.49(17)
C5 Si2 C4 103.92(16)
N1 Si2 Li1 48.78(14)
C6 Si2 Li1 122.54(17)
C5 Si2 Li1 129.15(17)
C4 Si2 Li1 59.33(16)
N4 Si3 C25 105.39(14)
N4 Si3 C27 113.78(15)
C25 Si3 C27 108.25(17)
N4 Si3 C26 111.96(15)
C25 Si3 C26 112.26(16)
C27 Si3 C26 105.29(18)
N4 Si3 Mg2 49.36(8)
C25 Si3 Mg2 56.14(11)
C27 Si3 Mg2 123.47(13)
C26 Si3 Mg2 131.23(13)
Si2 N1 Si1 126.17(14)
Si2 N1 Li1 91.66(19)
Si1 N1 Li1 125.2(2)
Si2 N1 Mg1 136.54(14)
Si1 N1 Mg1 92.03(11)
Li1 N1 Mg1 79.22(17)
C7 N2 C11 115.7(2)
C7 N2 Li1 102.7(2)
C11 N2 Li1 121.6(2)
C7 N2 Mg1 119.77(18)
C11 N2 Mg1 113.09(17)
Li1 N2 Mg1 78.97(17)
C20 N3 C16 115.4(2)
C20 N3 Li2 103.9(2)
C16 N3 Li2 120.7(2)
C20 N3 Mg2 119.70(19)
C16 N3 Mg2 112.90(17)
Li2 N3 Mg2 79.40(17)
Si4 N4 Si3 126.20(15)
Si4 N4 Li2 91.06(18)
Si3 N4 Li2 124.3(2)
Si4 N4 Mg2 137.51(14)
Si3 N4 Mg2 91.95(11)
Li2 N4 Mg2 79.19(17)
Si1 C1 Mg2 131.67(16)
Si1 C1 Mg1 81.37(12)
Mg2 C1 Mg1 76.00(10)
N2 C7 C12 107.8(2)
N2 C7 C13 113.7(2)
C12 C7 C13 106.8(3)
N2 C7 C8 111.9(2)
C12 C7 C8 106.3(2)
C13 C7 C8 109.9(3)
N2 C7 Li1 45.06(16)
C12 C7 Li1 67.0(2)
C13 C7 Li1 143.8(2)
C8 C7 Li1 105.9(2)
C9 C8 C7 114.7(3)
C8 C9 C10 108.8(3)
C9 C10 C11 111.5(3)
N2 C11 C15 106.7(2)
N2 C11 C10 112.4(2)
C15 C11 C10 106.9(3)
N2 C11 C14 113.6(3)
C15 C11 C14 107.5(3)
C10 C11 C14 109.4(2)
C22 C16 C21 110.4(3)
C22 C16 C17 109.0(3)
C21 C16 C17 110.1(3)
C22 C16 N3 106.3(2)
C21 C16 N3 111.5(3)
C17 C16 N3 109.3(3)
C16 C17 C18 113.5(3)
C19 C18 C17 109.3(3)
C18 C19 C20 112.9(3)
N3 C20 C19 112.2(3)
N3 C20 C23 114.0(2)
C19 C20 C23 112.3(3)
N3 C20 C24 105.8(2)
C19 C20 C24 105.3(3)
C23 C20 C24 106.6(3)
N3 C20 Li2 44.10(16)
C19 C20 Li2 103.7(2)
C23 C20 Li2 143.8(2)
C24 C20 Li2 66.4(2)
Si3 C25 Mg1 136.02(19)
Si3 C25 Mg2 81.67(12)
Mg1 C25 Mg2 76.19(11)
N2 Li1 N1 104.3(2)
N2 Li1 Mg1 52.64(14)
N1 Li1 Mg1 51.70(13)
N2 Li1 Si2 130.7(2)
N1 Li1 Si2 39.56(12)
Mg1 Li1 Si2 83.62(15)
N2 Li1 C7 32.28(12)
N1 Li1 C7 116.5(2)
Mg1 Li1 C7 71.85(15)
Si2 Li1 C7 154.9(2)
N3 Li2 N4 104.3(2)
N3 Li2 Mg2 52.39(14)
N4 Li2 Mg2 51.89(13)
N3 Li2 Si4 131.0(2)
N4 Li2 Si4 39.77(12)
Mg2 Li2 Si4 84.36(15)
N3 Li2 C20 32.03(12)
N4 Li2 C20 116.7(2)
Mg2 Li2 C20 71.42(14)
Si4 Li2 C20 155.3(2)

loop_
_geom_bond_atom_site_label_1
_geom_bond_atom_site_label_2
_geom_bond_distance
Mg1 N1 2.087(3)
Mg1 N2 2.115(2)
Mg1 C25 2.252(3)
Mg1 C1 2.319(3)
Mg1 Li1 2.612(5)
Mg1 Si1 2.7550(13)
Mg1 Mg2 2.8221(13)
Mg2 N4 2.100(3)
Mg2 N3 2.113(3)
Mg2 C1 2.264(3)
Mg2 C25 2.321(4)
Mg2 Li2 2.622(5)
Mg2 Si3 2.7657(13)
Si4 N4 1.701(2)
Si4 C30 1.860(3)
Si4 C29 1.871(4)
Si4 C28 1.893(3)
Si4 Li2 2.659(5)
Si1 N1 1.726(3)
Si1 C2 1.870(3)
Si1 C3 1.872(3)
Si1 C1 1.875(3)
Si2 N1 1.701(2)
Si2 C6 1.856(4)
Si2 C5 1.857(3)
Si2 C4 1.899(3)
Si2 Li1 2.670(5)
Si3 N4 1.730(3)
Si3 C25 1.877(3)
Si3 C27 1.878(4)
Si3 C26 1.881(3)
N1 Li1 2.009(6)
N2 C7 1.501(4)
N2 C11 1.505(4)
N2 Li1 1.990(6)
N3 C20 1.516(4)
N3 C16 1.549(4)
N3 Li2 1.989(6)
N4 Li2 2.012(6)
C7 C12 1.528(4)
C7 C13 1.536(4)
C7 C8 1.539(4)
C7 Li1 2.743(6)
C8 C9 1.515(5)
C9 C10 1.523(4)
C10 C11 1.531(4)
C11 C15 1.530(4)
C11 C14 1.534(4)
C16 C22 1.490(4)
C16 C21 1.528(4)
C16 C17 1.531(4)
C17 C18 1.533(5)
C18 C19 1.503(6)
C19 C20 1.526(4)
C20 C23 1.535(4)
C20 C24 1.570(5)
C20 Li2 2.774(6)

loop_
_geom_torsion_atom_site_label_1
_geom_torsion_atom_site_label_2
_geom_torsion_atom_site_label_3
_geom_torsion_atom_site_label_4
_geom_torsion
N1 Mg1 Mg2 N4 -63.83(13)
N2 Mg1 Mg2 N4 152.22(13)
C25 Mg1 Mg2 N4 42.18(14)
C1 Mg1 Mg2 N4 -110.37(13)
Li1 Mg1 Mg2 N4 -116.4(3)
Si1 Mg1 Mg2 N4 -82.92(9)
N1 Mg1 Mg2 N3 154.57(13)
N2 Mg1 Mg2 N3 10.62(17)
C25 Mg1 Mg2 N3 -99.43(16)
C1 Mg1 Mg2 N3 108.03(15)
Li1 Mg1 Mg2 N3 102.0(3)
Si1 Mg1 Mg2 N3 135.48(11)
N1 Mg1 Mg2 C1 46.54(13)
N2 Mg1 Mg2 C1 -97.41(15)
C25 Mg1 Mg2 C1 152.54(15)
Li1 Mg1 Mg2 C1 -6.0(3)
Si1 Mg1 Mg2 C1 27.44(10)
N1 Mg1 Mg2 C25 -106.00(14)
N2 Mg1 Mg2 C25 110.04(16)
C1 Mg1 Mg2 C25 -152.54(15)
Li1 Mg1 Mg2 C25 -158.5(3)
Si1 Mg1 Mg2 C25 -125.10(11)
N1 Mg1 Mg2 Li2 -122.2(3)
N2 Mg1 Mg2 Li2 93.9(3)
C25 Mg1 Mg2 Li2 -16.2(3)
C1 Mg1 Mg2 Li2 -168.7(3)
Li1 Mg1 Mg2 Li2 -174.7(4)
Si1 Mg1 Mg2 Li2 -141.2(3)
N1 Mg1 Mg2 Si3 -81.37(9)
N2 Mg1 Mg2 Si3 134.68(11)
C25 Mg1 Mg2 Si3 24.63(11)
C1 Mg1 Mg2 Si3 -127.91(10)
Li1 Mg1 Mg2 Si3 -133.9(3)
Si1 Mg1 Mg2 Si3 -100.46(4)
N2 Mg1 Si1 N1 -66.50(13)
C25 Mg1 Si1 N1 107.23(15)
C1 Mg1 Si1 N1 -174.83(16)
Li1 Mg1 Si1 N1 -39.30(16)
Mg2 Mg1 Si1 N1 152.96(11)
N1 Mg1 Si1 C2 82.69(18)
N2 Mg1 Si1 C2 16.18(18)
C25 Mg1 Si1 C2 -170.09(18)
C1 Mg1 Si1 C2 -92.14(19)
Li1 Mg1 Si1 C2 43.4(2)
Mg2 Mg1 Si1 C2 -124.36(15)
N1 Mg1 Si1 C3 -94.66(18)
N2 Mg1 Si1 C3 -161.17(16)
C25 Mg1 Si1 C3 12.56(18)
C1 Mg1 Si1 C3 90.51(19)
Li1 Mg1 Si1 C3 -133.97(19)
Mg2 Mg1 Si1 C3 58.29(15)
N1 Mg1 Si1 C1 174.83(16)
N2 Mg1 Si1 C1 108.32(15)
C25 Mg1 Si1 C1 -77.95(15)
Li1 Mg1 Si1 C1 135.52(17)
Mg2 Mg1 Si1 C1 -32.22(12)
N3 Mg2 Si3 N4 -66.39(13)
C1 Mg2 Si3 N4 110.84(14)
C25 Mg2 Si3 N4 -175.52(17)
Li2 Mg2 Si3 N4 -39.79(16)
Mg1 Mg2 Si3 N4 155.72(11)
N4 Mg2 Si3 C25 175.52(17)
N3 Mg2 Si3 C25 109.13(16)
C1 Mg2 Si3 C25 -73.64(17)
Li2 Mg2 Si3 C25 135.73(18)
Mg1 Mg2 Si3 C25 -28.76(14)
N4 Mg2 Si3 C27 -93.99(18)
N3 Mg2 Si3 C27 -160.38(16)
C1 Mg2 Si3 C27 16.85(18)
C25 Mg2 Si3 C27 90.5(2)
Li2 Mg2 Si3 C27 -133.78(19)
Mg1 Mg2 Si3 C27 61.73(15)
N4 Mg2 Si3 C26 84.45(19)
N3 Mg2 Si3 C26 18.06(18)
C1 Mg2 Si3 C26 -164.71(18)
C25 Mg2 Si3 C26 -91.1(2)
Li2 Mg2 Si3 C26 44.7(2)
Mg1 Mg2 Si3 C26 -119.83(16)
C6 Si2 N1 Si1 109.0(2)
C5 Si2 N1 Si1 -17.0(2)
C4 Si2 N1 Si1 -133.25(18)
Li1 Si2 N1 Si1 -137.3(3)
C6 Si2 N1 Li1 -113.6(2)
C5 Si2 N1 Li1 120.3(2)
C4 Si2 N1 Li1 4.1(2)
C6 Si2 N1 Mg1 -37.6(3)
C5 Si2 N1 Mg1 -163.68(19)
C4 Si2 N1 Mg1 80.1(2)
Li1 Si2 N1 Mg1 76.0(2)
C2 Si1 N1 Si2 74.4(2)
C3 Si1 N1 Si2 -44.8(2)
C1 Si1 N1 Si2 -162.23(17)
Mg1 Si1 N1 Si2 -157.8(2)
C2 Si1 N1 Li1 -49.6(3)
C3 Si1 N1 Li1 -168.8(3)
C1 Si1 N1 Li1 73.8(3)
Mg1 Si1 N1 Li1 78.2(2)
C2 Si1 N1 Mg1 -127.79(14)
C3 Si1 N1 Mg1 112.97(16)
C1 Si1 N1 Mg1 -4.46(14)
N2 Mg1 N1 Si2 -81.9(2)
C25 Mg1 N1 Si2 60.7(2)
C1 Mg1 N1 Si2 157.2(2)
Li1 Mg1 N1 Si2 -80.9(2)
Si1 Mg1 N1 Si2 153.6(3)
Mg2 Mg1 N1 Si2 122.26(17)
N2 Mg1 N1 Si1 124.42(11)
C25 Mg1 N1 Si1 -92.97(14)
C1 Mg1 N1 Si1 3.52(11)
Li1 Mg1 N1 Si1 125.5(2)
Mg2 Mg1 N1 Si1 -31.38(12)
N2 Mg1 N1 Li1 -1.04(18)
C25 Mg1 N1 Li1 141.57(19)
C1 Mg1 N1 Li1 -121.93(19)
Si1 Mg1 N1 Li1 -125.5(2)
Mg2 Mg1 N1 Li1 -156.84(17)
N1 Mg1 N2 C7 -97.3(2)
C25 Mg1 N2 C7 125.4(2)
C1 Mg1 N2 C7 -13.4(2)
Li1 Mg1 N2 C7 -98.4(3)
Si1 Mg1 N2 C7 -61.9(2)
Mg2 Mg1 N2 C7 51.6(2)
N1 Mg1 N2 C11 120.83(19)
C25 Mg1 N2 C11 -16.4(3)
C1 Mg1 N2 C11 -155.21(18)
Li1 Mg1 N2 C11 119.8(3)
Si1 Mg1 N2 C11 156.23(16)
Mg2 Mg1 N2 C11 -90.3(2)
N1 Mg1 N2 Li1 1.05(18)
C25 Mg1 N2 Li1 -136.2(2)
C1 Mg1 N2 Li1 85.0(2)
Si1 Mg1 N2 Li1 36.44(18)
Mg2 Mg1 N2 Li1 149.95(17)
N4 Mg2 N3 C20 -99.7(2)
C1 Mg2 N3 C20 118.7(2)
C25 Mg2 N3 C20 -16.1(3)
Li2 Mg2 N3 C20 -100.0(3)
Si3 Mg2 N3 C20 -64.4(2)
Mg1 Mg2 N3 C20 48.1(2)
N4 Mg2 N3 C16 119.32(18)
C1 Mg2 N3 C16 -22.3(2)
C25 Mg2 N3 C16 -157.11(17)
Li2 Mg2 N3 C16 119.0(3)
Si3 Mg2 N3 C16 154.58(15)
Mg1 Mg2 N3 C16 -92.95(19)
N4 Mg2 N3 Li2 0.35(19)
C1 Mg2 N3 Li2 -141.3(2)
C25 Mg2 N3 Li2 83.9(2)
Si3 Mg2 N3 Li2 35.61(19)
Mg1 Mg2 N3 Li2 148.08(18)
C30 Si4 N4 Si3 109.6(2)
C29 Si4 N4 Si3 -15.9(3)
C28 Si4 N4 Si3 -132.14(18)
Li2 Si4 N4 Si3 -135.4(3)
C30 Si4 N4 Li2 -115.0(2)
C29 Si4 N4 Li2 119.6(2)
C28 Si4 N4 Li2 3.3(2)
C30 Si4 N4 Mg2 -39.9(3)
C29 Si4 N4 Mg2 -165.4(2)
C28 Si4 N4 Mg2 78.4(2)
Li2 Si4 N4 Mg2 75.1(2)
C25 Si3 N4 Si4 -163.78(19)
C27 Si3 N4 Si4 -45.3(2)
C26 Si3 N4 Si4 73.9(2)
Mg2 Si3 N4 Si4 -159.9(2)
C25 Si3 N4 Li2 74.4(3)
C27 Si3 N4 Li2 -167.2(2)
C26 Si3 N4 Li2 -48.0(3)
Mg2 Si3 N4 Li2 78.2(2)
C25 Si3 N4 Mg2 -3.86(15)
C27 Si3 N4 Mg2 114.59(15)
C26 Si3 N4 Mg2 -126.18(14)
N3 Mg2 N4 Si4 -79.9(2)
C1 Mg2 N4 Si4 63.3(2)
C25 Mg2 N4 Si4 158.8(2)
Li2 Mg2 N4 Si4 -79.6(3)
Si3 Mg2 N4 Si4 155.8(3)
Mg1 Mg2 N4 Si4 127.03(18)
N3 Mg2 N4 Si3 124.27(11)
C1 Mg2 N4 Si3 -92.44(14)
C25 Mg2 N4 Si3 3.04(12)
Li2 Mg2 N4 Si3 124.6(2)
Mg1 Mg2 N4 Si3 -28.77(13)
N3 Mg2 N4 Li2 -0.34(19)
C1 Mg2 N4 Li2 142.9(2)
C25 Mg2 N4 Li2 -121.6(2)
Si3 Mg2 N4 Li2 -124.6(2)
Mg1 Mg2 N4 Li2 -153.38(17)
N1 Si1 C1 Mg2 66.5(2)
C2 Si1 C1 Mg2 -171.3(2)
C3 Si1 C1 Mg2 -54.9(3)
Mg1 Si1 C1 Mg2 62.44(18)
N1 Si1 C1 Mg1 4.06(13)
C2 Si1 C1 Mg1 126.27(14)
C3 Si1 C1 Mg1 -117.39(15)
N4 Mg2 C1 Si1 41.9(3)
N3 Mg2 C1 Si1 174.37(17)
C25 Mg2 C1 Si1 -43.3(2)
Li2 Mg2 C1 Si1 106.5(3)
Si3 Mg2 C1 Si1 -2.5(3)
Mg1 Mg2 C1 Si1 -64.6(2)
N4 Mg2 C1 Mg1 106.53(12)
N3 Mg2 C1 Mg1 -121.03(12)
C25 Mg2 C1 Mg1 21.25(11)
Li2 Mg2 C1 Mg1 171.1(3)
Si3 Mg2 C1 Mg1 62.05(10)
N1 Mg1 C1 Si1 -3.28(10)
N2 Mg1 C1 Si1 -96.53(13)
C25 Mg1 C1 Si1 115.00(13)
Li1 Mg1 C1 Si1 -45.38(16)
Mg2 Mg1 C1 Si1 136.96(14)
N1 Mg1 C1 Mg2 -140.24(10)
N2 Mg1 C1 Mg2 126.51(11)
C25 Mg1 C1 Mg2 -21.96(12)
Li1 Mg1 C1 Mg2 177.66(13)
Si1 Mg1 C1 Mg2 -136.96(14)
C11 N2 C7 C12 -160.3(2)
Li1 N2 C7 C12 -25.6(3)
Mg1 N2 C7 C12 58.8(3)
C11 N2 C7 C13 81.5(3)
Li1 N2 C7 C13 -143.8(3)
Mg1 N2 C7 C13 -59.4(3)
C11 N2 C7 C8 -43.7(3)
Li1 N2 C7 C8 90.9(3)
Mg1 N2 C7 C8 175.35(19)
C11 N2 C7 Li1 -134.7(3)
Mg1 N2 C7 Li1 84.4(2)
N2 C7 C8 C9 48.5(4)
C12 C7 C8 C9 165.9(3)
C13 C7 C8 C9 -78.8(4)
Li1 C7 C8 C9 95.8(3)
C7 C8 C9 C10 -55.5(4)
C8 C9 C10 C11 57.7(4)
C7 N2 C11 C15 164.6(2)
Li1 N2 C11 C15 39.1(3)
Mg1 N2 C11 C15 -51.9(3)
C7 N2 C11 C10 47.7(3)
Li1 N2 C11 C10 -77.8(3)
Mg1 N2 C11 C10 -168.78(19)
C7 N2 C11 C14 -77.1(3)
Li1 N2 C11 C14 157.4(3)
Mg1 N2 C11 C14 66.4(3)
C9 C10 C11 N2 -54.6(3)
C9 C10 C11 C15 -171.3(3)
C9 C10 C11 C14 72.5(3)
C20 N3 C16 C22 165.1(3)
Li2 N3 C16 C22 39.0(3)
Mg2 N3 C16 C22 -52.1(3)
C20 N3 C16 C21 -74.5(3)
Li2 N3 C16 C21 159.3(3)
Mg2 N3 C16 C21 68.3(3)
C20 N3 C16 C17 47.6(3)
Li2 N3 C16 C17 -78.6(3)
Mg2 N3 C16 C17 -169.6(2)
C22 C16 C17 C18 -168.9(3)
C21 C16 C17 C18 69.8(4)
N3 C16 C17 C18 -53.1(4)
C16 C17 C18 C19 58.7(4)
C17 C18 C19 C20 -56.8(4)
C16 N3 C20 C19 -47.5(3)
Li2 N3 C20 C19 86.9(3)
Mg2 N3 C20 C19 172.4(2)
C16 N3 C20 C23 81.6(3)
Li2 N3 C20 C23 -144.1(3)
Mg2 N3 C20 C23 -58.5(3)
C16 N3 C20 C24 -161.7(2)
Li2 N3 C20 C24 -27.4(3)
Mg2 N3 C20 C24 58.2(3)
C16 N3 C20 Li2 -134.4(3)
Mg2 N3 C20 Li2 85.6(2)
C18 C19 C20 N3 52.0(4)
C18 C19 C20 C23 -77.9(4)
C18 C19 C20 C24 166.5(3)
C18 C19 C20 Li2 97.6(3)
N4 Si3 C25 Mg1 63.6(3)
C27 Si3 C25 Mg1 -58.5(3)
C26 Si3 C25 Mg1 -174.3(2)
Mg2 Si3 C25 Mg1 60.1(2)
N4 Si3 C25 Mg2 3.52(14)
C27 Si3 C25 Mg2 -118.56(15)
C26 Si3 C25 Mg2 125.66(15)
N1 Mg1 C25 Si3 44.6(3)
N2 Mg1 C25 Si3 174.2(2)
C1 Mg1 C25 Si3 -40.6(3)
Li1 Mg1 C25 Si3 103.5(3)
Si1 Mg1 C25 Si3 1.3(3)
Mg2 Mg1 C25 Si3 -62.0(2)
N1 Mg1 C25 Mg2 106.58(11)
N2 Mg1 C25 Mg2 -123.84(12)
C1 Mg1 C25 Mg2 21.38(12)
Li1 Mg1 C25 Mg2 165.5(2)
Si1 Mg1 C25 Mg2 63.32(10)
N4 Mg2 C25 Si3 -2.83(11)
N3 Mg2 C25 Si3 -95.56(14)
C1 Mg2 C25 Si3 119.82(13)
Li2 Mg2 C25 Si3 -44.90(18)
Mg1 Mg2 C25 Si3 141.71(17)
N4 Mg2 C25 Mg1 -144.54(11)
N3 Mg2 C25 Mg1 122.73(12)
C1 Mg2 C25 Mg1 -21.89(12)
Li2 Mg2 C25 Mg1 173.39(13)
Si3 Mg2 C25 Mg1 -141.71(17)
C7 N2 Li1 N1 117.2(3)
C11 N2 Li1 N1 -111.5(3)
Mg1 N2 Li1 N1 -1.1(2)
C7 N2 Li1 Mg1 118.34(19)
C11 N2 Li1 Mg1 -110.4(2)
C7 N2 Li1 Si2 151.2(3)
C11 N2 Li1 Si2 -77.6(4)
Mg1 N2 Li1 Si2 32.8(3)
C11 N2 Li1 C7 131.2(3)
Mg1 N2 Li1 C7 -118.34(19)
Si2 N1 Li1 N2 138.3(2)
Si1 N1 Li1 N2 -83.7(3)
Mg1 N1 Li1 N2 1.1(2)
Si2 N1 Li1 Mg1 137.20(14)
Si1 N1 Li1 Mg1 -84.83(19)
Si1 N1 Li1 Si2 138.0(2)
Mg1 N1 Li1 Si2 -137.20(14)
Si2 N1 Li1 C7 170.4(2)
Si1 N1 Li1 C7 -51.7(3)
Mg1 N1 Li1 C7 33.2(2)
N1 Mg1 Li1 N2 -178.6(2)
C25 Mg1 Li1 N2 99.7(3)
C1 Mg1 Li1 N2 -117.42(16)
Si1 Mg1 Li1 N2 -146.96(16)
Mg2 Mg1 Li1 N2 -112.6(3)
N2 Mg1 Li1 N1 178.6(2)
C25 Mg1 Li1 N1 -81.7(3)
C1 Mg1 Li1 N1 61.20(17)
Si1 Mg1 Li1 N1 31.67(12)
Mg2 Mg1 Li1 N1 66.1(4)
N1 Mg1 Li1 Si2 25.81(10)
N2 Mg1 Li1 Si2 -155.6(2)
C25 Mg1 Li1 Si2 -55.9(3)
C1 Mg1 Li1 Si2 87.01(14)
Si1 Mg1 Li1 Si2 57.48(10)
Mg2 Mg1 Li1 Si2 91.9(3)
N1 Mg1 Li1 C7 -149.0(2)
N2 Mg1 Li1 C7 29.65(12)
C25 Mg1 Li1 C7 129.3(2)
C1 Mg1 Li1 C7 -87.77(14)
Si1 Mg1 Li1 C7 -117.31(12)
Mg2 Mg1 Li1 C7 -82.9(3)
N1 Si2 Li1 N2 -58.1(3)
C6 Si2 Li1 N2 35.6(4)
C5 Si2 Li1 N2 -150.6(3)
C4 Si2 Li1 N2 126.4(4)
C6 Si2 Li1 N1 93.8(2)
C5 Si2 Li1 N1 -92.5(2)
C4 Si2 Li1 N1 -175.5(2)
N1 Si2 Li1 Mg1 -32.45(13)
C6 Si2 Li1 Mg1 61.3(2)
C5 Si2 Li1 Mg1 -124.95(18)
C4 Si2 Li1 Mg1 152.1(2)
N1 Si2 Li1 C7 -20.7(5)
C6 Si2 Li1 C7 73.1(6)
C5 Si2 Li1 C7 -113.2(5)
C4 Si2 Li1 C7 163.8(6)
C12 C7 Li1 N2 153.4(3)
C13 C7 Li1 N2 66.2(4)
C8 C7 Li1 N2 -105.2(3)
N2 C7 Li1 N1 -74.3(3)
C12 C7 Li1 N1 79.2(3)
C13 C7 Li1 N1 -8.0(5)
C8 C7 Li1 N1 -179.5(3)
N2 C7 Li1 Mg1 -47.41(18)
C12 C7 Li1 Mg1 106.0(2)
C13 C7 Li1 Mg1 18.8(4)
C8 C7 Li1 Mg1 -152.7(2)
N2 C7 Li1 Si2 -59.7(5)
C12 C7 Li1 Si2 93.7(6)
C13 C7 Li1 Si2 6.5(8)
C8 C7 Li1 Si2 -165.0(5)
C20 N3 Li2 N4 117.9(3)
C16 N3 Li2 N4 -110.8(3)
Mg2 N3 Li2 N4 -0.4(2)
C20 N3 Li2 Mg2 118.2(2)
C16 N3 Li2 Mg2 -110.4(2)
C20 N3 Li2 Si4 151.8(3)
C16 N3 Li2 Si4 -76.8(4)
Mg2 N3 Li2 Si4 33.6(3)
C16 N3 Li2 C20 131.3(3)
Mg2 N3 Li2 C20 -118.2(2)
Si4 N4 Li2 N3 138.7(2)
Si3 N4 Li2 N3 -84.5(3)
Mg2 N4 Li2 N3 0.4(2)
Si4 N4 Li2 Mg2 138.36(14)
Si3 N4 Li2 Mg2 -84.92(18)
Si3 N4 Li2 Si4 136.7(2)
Mg2 N4 Li2 Si4 -138.36(14)
Si4 N4 Li2 C20 170.4(2)
Si3 N4 Li2 C20 -52.9(3)
Mg2 N4 Li2 C20 32.0(2)
N4 Mg2 Li2 N3 -179.5(3)
C1 Mg2 Li2 N3 92.9(3)
C25 Mg2 Li2 N3 -118.22(17)
Si3 Mg2 Li2 N3 -147.49(17)
Mg1 Mg2 Li2 N3 -105.2(3)
N3 Mg2 Li2 N4 179.5(3)
C1 Mg2 Li2 N4 -87.6(3)
C25 Mg2 Li2 N4 61.32(18)
Si3 Mg2 Li2 N4 32.05(12)
Mg1 Mg2 Li2 N4 74.3(3)
N4 Mg2 Li2 Si4 25.28(10)
N3 Mg2 Li2 Si4 -155.2(2)
C1 Mg2 Li2 Si4 -62.3(3)
C25 Mg2 Li2 Si4 86.60(15)
Si3 Mg2 Li2 Si4 57.33(10)
Mg1 Mg2 Li2 Si4 99.6(3)
N4 Mg2 Li2 C20 -150.0(2)
N3 Mg2 Li2 C20 29.54(13)
C1 Mg2 Li2 C20 122.4(3)
C25 Mg2 Li2 C20 -88.68(15)
Si3 Mg2 Li2 C20 -117.95(13)
Mg1 Mg2 Li2 C20 -75.7(3)
N4 Si4 Li2 N3 -57.8(3)
C30 Si4 Li2 N3 35.7(4)
C29 Si4 Li2 N3 -150.9(3)
C28 Si4 Li2 N3 125.9(4)
C30 Si4 Li2 N4 93.6(2)
C29 Si4 Li2 N4 -93.0(2)
C28 Si4 Li2 N4 -176.3(2)
N4 Si4 Li2 Mg2 -31.69(13)
C30 Si4 Li2 Mg2 61.9(2)
C29 Si4 Li2 Mg2 -124.7(2)
C28 Si4 Li2 Mg2 152.0(2)
N4 Si4 Li2 C20 -20.9(5)
C30 Si4 Li2 C20 72.6(6)
C29 Si4 Li2 C20 -114.0(6)
C28 Si4 Li2 C20 162.8(7)
C19 C20 Li2 N3 -107.9(3)
C23 C20 Li2 N3 65.1(5)
C24 C20 Li2 N3 151.2(3)
N3 C20 Li2 N4 -73.5(3)
C19 C20 Li2 N4 178.5(3)
C23 C20 Li2 N4 -8.4(6)
C24 C20 Li2 N4 77.6(3)
N3 C20 Li2 Mg2 -47.42(18)
C19 C20 Li2 Mg2 -155.3(2)
C23 C20 Li2 Mg2 17.7(4)
C24 C20 Li2 Mg2 103.7(2)
N3 C20 Li2 Si4 -58.7(6)
C19 C20 Li2 Si4 -166.7(5)
C23 C20 Li2 Si4 6.4(9)
C24 C20 Li2 Si4 92.4(6)
